data_2214884
loop_
_publ_author_name
'Jin-Cheng Feng'
'Yong-Ling Bian'
'Qing-Xiang Liu'
'Xiu-Mei Wu'
'Jian-Hua Guo'

_publ_section_title
;
 1-Butylbenzimidazolium nitrate
;
_journal_coeditor_code WK2066
_journal_issue 8
_journal_name_full 'Acta Crystallographica Section E'
_journal_page_first o3566
_journal_page_last o3566
_journal_paper_doi 10.1107/S1600536807034885
_journal_volume 63
_journal_year 2007
_chemical_formula_iupac 'C11 H15 N2 +, N O3 -'
_chemical_formula_moiety 'C11 H15 N2 +, N O3 -'
_chemical_formula_sum 'C11 H15 N3 O3'
_chemical_formula_weight 237.26
_chemical_name_systematic
;
1-Butylbenzimidazolium nitrate
;
_space_group_IT_number 14
_symmetry_cell_setting monoclinic
_symmetry_space_group_name_Hall '-P 2ybc'
_symmetry_space_group_name_H-M 'P 1 21/c 1'
_atom_sites_solution_hydrogens geom
_atom_sites_solution_primary direct
_atom_sites_solution_secondary difmap
_audit_creation_method SHELXL-97
_cell_angle_alpha 90.00
_cell_angle_beta 100.439(4)
_cell_angle_gamma 90.00
_cell_formula_units_Z 4
_cell_length_a 5.4051(19)
_cell_length_b 16.885(6)
_cell_length_c 13.626(5)
_cell_measurement_reflns_used 2013
_cell_measurement_temperature 293(2)
_cell_measurement_theta_max 26.82
_cell_measurement_theta_min 2.41
_cell_volume 1223.0(8)
_computing_cell_refinement 'SAINT (Bruker, 1998)'
_computing_data_collection 'SMART (Bruker, 1998)'
_computing_data_reduction SAINT
_computing_molecular_graphics 'SHELXTL (Sheldrick, 1997b)'
_computing_publication_material SHELXTL
_computing_structure_refinement 'SHELXL97 (Sheldrick, 1997a)'
_computing_structure_solution 'SHELXS97 (Sheldrick, 1990)'
_diffrn_ambient_temperature 293(2)
_diffrn_measured_fraction_theta_full 1.000
_diffrn_measured_fraction_theta_max 1.000
_diffrn_measurement_device_type 'Bruker APEXII CCD area-detector'
_diffrn_measurement_method '\f and \w'
_diffrn_radiation_monochromator graphite
_diffrn_radiation_source 'fine-focus sealed tube'
_diffrn_radiation_type MoK\a
_diffrn_radiation_wavelength 0.71073
_diffrn_reflns_av_R_equivalents 0.0151
_diffrn_reflns_av_sigmaI/netI 0.0168
_diffrn_reflns_limit_h_max 6
_diffrn_reflns_limit_h_min -6
_diffrn_reflns_limit_k_max 15
_diffrn_reflns_limit_k_min -20
_diffrn_reflns_limit_l_max 16
_diffrn_reflns_limit_l_min -16
_diffrn_reflns_number 6471
_diffrn_reflns_theta_full 25.03
_diffrn_reflns_theta_max 25.03
_diffrn_reflns_theta_min 1.94
_exptl_absorpt_coefficient_mu 0.096
_exptl_absorpt_correction_T_max 1.000000
_exptl_absorpt_correction_T_min 0.783648
_exptl_absorpt_correction_type multi-scan
_exptl_absorpt_process_details '(SADABS; Sheldrick, 1996)'
_exptl_crystal_colour colourless
_exptl_crystal_density_diffrn 1.289
_exptl_crystal_density_method 'not measured'
_exptl_crystal_description block
_exptl_crystal_F_000 504
_exptl_crystal_size_max 0.24
_exptl_crystal_size_mid 0.22
_exptl_crystal_size_min 0.20
_refine_diff_density_max 0.191
_refine_diff_density_min -0.174
_refine_ls_extinction_method none
_refine_ls_goodness_of_fit_ref 1.031
_refine_ls_hydrogen_treatment constr
_refine_ls_matrix_type full
_refine_ls_number_parameters 155
_refine_ls_number_reflns 2168
_refine_ls_number_restraints 0
_refine_ls_restrained_S_all 1.031
_refine_ls_R_factor_all 0.0517
_refine_ls_R_factor_gt 0.0387
_refine_ls_shift/su_max 0.000
_refine_ls_shift/su_mean 0.000
_refine_ls_structure_factor_coef Fsqd
_refine_ls_weighting_details 'calc w=1/[\s^2^(Fo^2^)+(0.0597P)^2^+0.1736P] where P=(Fo^2^+2Fc^2^)/3'
_refine_ls_weighting_scheme calc
_refine_ls_wR_factor_gt 0.1056
_refine_ls_wR_factor_ref 0.1145
_reflns_number_gt 1667
_reflns_number_total 2168
_reflns_threshold_expression I>2sigma(I)
_cod_data_source_file wk2066.cif
_cod_data_source_block I
_cod_original_cell_volume 1223.0(7)
_cod_database_code 2214884
_cod_database_fobs_code 2214884

loop_
_symmetry_equiv_pos_as_xyz
'x, y, z'
'-x, y+1/2, -z+1/2'
'-x, -y, -z'
'x, -y-1/2, z-1/2'

loop_
_atom_site_type_symbol
_atom_site_label
_atom_site_fract_x
_atom_site_fract_y
_atom_site_fract_z
_atom_site_U_iso_or_equiv
_atom_site_adp_type
_atom_site_calc_flag
_atom_site_refinement_flags
_atom_site_occupancy
O O1 0.1856(3) 0.36499(9) 0.29577(11) 0.1054(6) Uani d . 1
O O2 -0.0556(3) 0.30020(9) 0.37516(12) 0.1024(5) Uani d . 1
O O3 0.1610(2) 0.39744(7) 0.44602(8) 0.0701(4) Uani d . 1
N N1 0.3501(2) 0.53711(8) 0.39341(9) 0.0571(3) Uani d . 1
H H1 0.3124 0.4905 0.4113 0.068 Uiso calc R 1
N N2 0.3537(2) 0.66503(7) 0.38025(9) 0.0538(3) Uani d . 1
N N3 0.0971(3) 0.35307(8) 0.37095(11) 0.0645(4) Uani d . 1
C C1 0.5190(3) 0.55428(9) 0.33119(10) 0.0517(4) Uani d . 1
C C2 0.6668(3) 0.50653(11) 0.28269(12) 0.0650(5) Uani d . 1
H H2 0.6646 0.4516 0.2878 0.078 Uiso calc R 1
C C3 0.8173(3) 0.54485(13) 0.22651(12) 0.0732(5) Uani d . 1
H H3A 0.9206 0.5150 0.1932 0.088 Uiso calc R 1
C C4 0.8196(3) 0.62714(13) 0.21798(12) 0.0706(5) Uani d . 1
H H4 0.9242 0.6504 0.1791 0.085 Uiso calc R 1
C C5 0.6726(3) 0.67470(11) 0.26513(11) 0.0612(4) Uani d . 1
H H5 0.6735 0.7295 0.2589 0.073 Uiso calc R 1
C C6 0.5219(3) 0.63639(9) 0.32282(10) 0.0509(4) Uani d . 1
C C7 0.2568(3) 0.60384(10) 0.42069(12) 0.0584(4) Uani d . 1
H H7 0.1392 0.6075 0.4626 0.070 Uiso calc R 1
C C8 0.2926(3) 0.74849(9) 0.39348(13) 0.0637(4) Uani d . 1
H H8A 0.1384 0.7517 0.4203 0.076 Uiso calc R 1
H H8B 0.2636 0.7746 0.3290 0.076 Uiso calc R 1
C C9 0.4994(3) 0.79099(10) 0.46253(13) 0.0652(4) Uani d . 1
H H9A 0.6576 0.7822 0.4402 0.078 Uiso calc R 1
H H9B 0.5142 0.7690 0.5291 0.078 Uiso calc R 1
C C10 0.4517(3) 0.87944(10) 0.46674(13) 0.0683(5) Uani d . 1
H H10A 0.5992 0.9045 0.5056 0.082 Uiso calc R 1
H H10B 0.4293 0.9007 0.3996 0.082 Uiso calc R 1
C C11 0.2286(4) 0.90059(13) 0.5109(2) 0.1015(7) Uani d . 1
H H11A 0.0784 0.8840 0.4668 0.152 Uiso calc R 1
H H11B 0.2242 0.9569 0.5203 0.152 Uiso calc R 1
H H11C 0.2390 0.8745 0.5741 0.152 Uiso calc R 1

loop_
_atom_site_aniso_label
_atom_site_aniso_U_11
_atom_site_aniso_U_22
_atom_site_aniso_U_33
_atom_site_aniso_U_12
_atom_site_aniso_U_13
_atom_site_aniso_U_23
O1 0.1618(15) 0.0780(10) 0.0898(10) -0.0088(10) 0.0584(10) -0.0149(8)
O2 0.1119(11) 0.0737(10) 0.1213(12) -0.0362(9) 0.0200(9) -0.0161(8)
O3 0.0881(8) 0.0599(7) 0.0618(7) -0.0150(6) 0.0126(6) -0.0055(6)
N1 0.0680(8) 0.0483(7) 0.0534(7) -0.0099(6) 0.0071(6) 0.0019(6)
N2 0.0558(7) 0.0485(7) 0.0546(7) -0.0020(6) 0.0032(6) -0.0037(6)
N3 0.0762(9) 0.0448(8) 0.0725(9) 0.0043(7) 0.0137(7) -0.0009(7)
C1 0.0577(8) 0.0498(9) 0.0440(8) -0.0039(7) -0.0004(6) -0.0023(6)
C2 0.0713(10) 0.0591(10) 0.0595(9) 0.0054(8) -0.0016(8) -0.0123(8)
C3 0.0664(11) 0.0934(15) 0.0593(10) 0.0034(10) 0.0101(8) -0.0177(9)
C4 0.0690(11) 0.0902(14) 0.0527(9) -0.0150(10) 0.0114(8) -0.0031(9)
C5 0.0687(10) 0.0612(10) 0.0509(8) -0.0116(8) 0.0030(8) 0.0030(7)
C6 0.0540(8) 0.0516(9) 0.0441(8) -0.0031(7) 0.0003(6) -0.0013(6)
C7 0.0594(9) 0.0603(10) 0.0549(9) -0.0078(8) 0.0086(7) -0.0034(7)
C8 0.0625(9) 0.0507(9) 0.0733(10) 0.0062(7) -0.0002(8) -0.0058(8)
C9 0.0614(9) 0.0581(10) 0.0718(10) 0.0037(8) 0.0003(8) -0.0085(8)
C10 0.0772(11) 0.0544(10) 0.0723(11) -0.0053(8) 0.0110(9) -0.0009(8)
C11 0.0955(15) 0.0696(14) 0.147(2) 0.0099(11) 0.0421(15) -0.0130(13)

loop_
_atom_type_symbol
_atom_type_description
_atom_type_scat_dispersion_real
_atom_type_scat_dispersion_imag
_atom_type_scat_source
C C 0.0033 0.0016 'International Tables Vol C Tables 4.2.6.8 and 6.1.1.4'
H H 0.0000 0.0000 'International Tables Vol C Tables 4.2.6.8 and 6.1.1.4'
N N 0.0061 0.0033 'International Tables Vol C Tables 4.2.6.8 and 6.1.1.4'
O O 0.0106 0.0060 'International Tables Vol C Tables 4.2.6.8 and 6.1.1.4'

loop_
_geom_angle_atom_site_label_1
_geom_angle_atom_site_label_2
_geom_angle_atom_site_label_3
_geom_angle
C7 N1 C1 108.83(13)
C7 N1 H1 125.6
C1 N1 H1 125.6
C7 N2 C6 108.15(13)
C7 N2 C8 125.78(14)
C6 N2 C8 126.07(13)
O1 N3 O2 121.91(16)
O1 N3 O3 119.27(15)
O2 N3 O3 118.81(15)
C2 C1 N1 132.22(15)
C2 C1 C6 121.68(15)
N1 C1 C6 106.10(13)
C3 C2 C1 116.24(17)
C3 C2 H2 121.9
C1 C2 H2 121.9
C2 C3 C4 122.03(17)
C2 C3 H3A 119.0
C4 C3 H3A 119.0
C5 C4 C3 122.05(16)
C5 C4 H4 119.0
C3 C4 H4 119.0
C4 C5 C6 116.22(16)
C4 C5 H5 121.9
C6 C5 H5 121.9
C5 C6 N2 131.83(15)
C5 C6 C1 121.78(14)
N2 C6 C1 106.39(13)
N1 C7 N2 110.52(14)
N1 C7 H7 124.7
N2 C7 H7 124.7
N2 C8 C9 112.12(13)
N2 C8 H8A 109.2
C9 C8 H8A 109.2
N2 C8 H8B 109.2
C9 C8 H8B 109.2
H8A C8 H8B 107.9
C8 C9 C10 112.37(14)
C8 C9 H9A 109.1
C10 C9 H9A 109.1
C8 C9 H9B 109.1
C10 C9 H9B 109.1
H9A C9 H9B 107.9
C11 C10 C9 114.04(16)
C11 C10 H10A 108.7
C9 C10 H10A 108.7
C11 C10 H10B 108.7
C9 C10 H10B 108.7
H10A C10 H10B 107.6
C10 C11 H11A 109.5
C10 C11 H11B 109.5
H11A C11 H11B 109.5
C10 C11 H11C 109.5
H11A C11 H11C 109.5
H11B C11 H11C 109.5

loop_
_geom_bond_atom_site_label_1
_geom_bond_atom_site_label_2
_geom_bond_distance
O1 N3 1.2233(19)
O2 N3 1.2241(18)
O3 N3 1.2645(18)
N1 C7 1.315(2)
N1 C1 1.3846(19)
N1 H1 0.8600
N2 C7 1.323(2)
N2 C6 1.3897(19)
N2 C8 1.466(2)
C1 C2 1.384(2)
C1 C6 1.391(2)
C2 C3 1.375(2)
C2 H2 0.9300
C3 C4 1.394(3)
C3 H3A 0.9300
C4 C5 1.369(2)
C4 H4 0.9300
C5 C6 1.390(2)
C5 H5 0.9300
C7 H7 0.9300
C8 C9 1.506(2)
C8 H8A 0.9700
C8 H8B 0.9700
C9 C10 1.518(2)
C9 H9A 0.9700
C9 H9B 0.9700
C10 C11 1.486(3)
C10 H10A 0.9700
C10 H10B 0.9700
C11 H11A 0.9600
C11 H11B 0.9600
C11 H11C 0.9600

loop_
_geom_hbond_atom_site_label_D
_geom_hbond_atom_site_label_H
_geom_hbond_atom_site_label_A
_geom_hbond_distance_DH
_geom_hbond_distance_HA
_geom_hbond_distance_DA
_geom_hbond_angle_DHA
N1 H1 O3 0.86 1.87 2.7177(19) 167.9

loop_
_geom_torsion_atom_site_label_1
_geom_torsion_atom_site_label_2
_geom_torsion_atom_site_label_3
_geom_torsion_atom_site_label_4
_geom_torsion
C7 N1 C1 C2 179.94(16)
C7 N1 C1 C6 0.11(16)
N1 C1 C2 C3 -179.41(15)
C6 C1 C2 C3 0.4(2)
C1 C2 C3 C4 -0.6(2)
C2 C3 C4 C5 0.1(3)
C3 C4 C5 C6 0.5(2)
C4 C5 C6 N2 179.65(15)
C4 C5 C6 C1 -0.7(2)
C7 N2 C6 C5 179.90(15)
C8 N2 C6 C5 0.2(2)
C7 N2 C6 C1 0.19(15)
C8 N2 C6 C1 -179.51(13)
C2 C1 C6 C5 0.2(2)
N1 C1 C6 C5 -179.93(12)
C2 C1 C6 N2 179.97(13)
N1 C1 C6 N2 -0.18(15)
C1 N1 C7 N2 0.00(17)
C6 N2 C7 N1 -0.12(17)
C8 N2 C7 N1 179.58(13)
C7 N2 C8 C9 105.17(18)
C6 N2 C8 C9 -75.18(19)
N2 C8 C9 C10 173.05(14)
C8 C9 C10 C11 65.3(2)

loop_
_cod_related_entry_id
_cod_related_entry_database
_cod_related_entry_code
1 ChemSpider 21123751
